data_7132704
loop_
_publ_author_name
'Koch, Katelyn N.'
'Teo, Aaron J.'
'Wheeler, Kraig A.'

_publ_section_title
;
 Dual space divergence in small molecule quasiracemates: benzoyl leucine
 and phenylalanine assemblies.
;
_journal_issue 20
_journal_name_full 'Chemical communications (Cambridge, England)'
_journal_page_first 2800
_journal_page_last 2803
_journal_paper_doi 10.1039/d3cc06212k
_journal_volume 60
_journal_year 2024
_chemical_absolute_configuration rmad
_chemical_formula_moiety 'C16 H14 Cl N O3, C14 H19 N O3'
_chemical_formula_sum 'C30 H33 Cl N2 O6'
_chemical_formula_weight 553.03
_space_group_crystal_system monoclinic
_space_group_IT_number 4
_space_group_name_Hall 'P 2yb'
_space_group_name_H-M_alt 'P 1 21 1'
_atom_sites_solution_hydrogens mixed
_atom_sites_solution_primary dual
_audit_creation_date 2023-12-14
_audit_creation_method
;
Olex2 1.5
(compiled 2023.08.24 svn.re1ec1418 for OlexSys, GUI svn.r6817)
;
_audit_update_record
;
2023-12-18 deposited with the CCDC.	2024-02-12 downloaded from the CCDC.
;
_cell_angle_alpha 90
_cell_angle_beta 111.649(3)
_cell_angle_gamma 90
_cell_formula_units_Z 2
_cell_length_a 10.7599(5)
_cell_length_b 9.7943(5)
_cell_length_c 14.5273(6)
_cell_measurement_reflns_used 9763
_cell_measurement_temperature 100(2)
_cell_measurement_theta_max 72.07
_cell_measurement_theta_min 3.27
_cell_volume 1422.98(12)
_computing_cell_refinement 'SAINT+ V8.40B (Bruker AXS Inc., 2020)'
_computing_data_collection 'APEX5 Ver.2022.08-RC130 (Bruker-AXS, 2023)'
_computing_data_reduction 'SAINT+ Ve8.40B (Bruker-AXS, 2020)'
_computing_molecular_graphics 'OLEX2 (Dolomanov et al., 2009)'
_computing_publication_material 'OLEX2 (Dolomanov et al., 2009)'
_computing_structure_refinement 'XL (Sheldrick, 2019/1)'
_computing_structure_solution 'XT (Sheldrick, 2018/2)'
_diffrn_ambient_temperature 100(2)
_diffrn_detector '100 \\times 140 mm^2^ CMOS sensor'
_diffrn_detector_area_resol_mean 7.9
_diffrn_detector_type 'Bruker PHOTON II'
_diffrn_measured_fraction_theta_full 1.000
_diffrn_measured_fraction_theta_max 0.997
_diffrn_measurement_device '\k-geometry four-circle diffractometer'
_diffrn_measurement_device_type 'Bruker D8 Venture'
_diffrn_measurement_method '\w and \f scans'
_diffrn_radiation_collimation 'focusing mirror'
_diffrn_radiation_detector 'Bruker PHOTON II'
_diffrn_radiation_monochromator 'multilayer mirror'
_diffrn_radiation_probe x-ray
_diffrn_radiation_type CuK\a
_diffrn_radiation_wavelength 1.54178
_diffrn_radiation_xray_symbol K-L~3~
_diffrn_reflns_av_R_equivalents 0.0739
_diffrn_reflns_av_unetI/netI 0.0390
_diffrn_reflns_Laue_measured_fraction_full 1.000
_diffrn_reflns_Laue_measured_fraction_max 0.997
_diffrn_reflns_limit_h_max 13
_diffrn_reflns_limit_h_min -13
_diffrn_reflns_limit_k_max 10
_diffrn_reflns_limit_k_min -12
_diffrn_reflns_limit_l_max 17
_diffrn_reflns_limit_l_min -17
_diffrn_reflns_number 47892
_diffrn_reflns_point_group_measured_fraction_full 0.972
_diffrn_reflns_point_group_measured_fraction_max 0.962
_diffrn_reflns_theta_full 67.679
_diffrn_reflns_theta_max 72.240
_diffrn_reflns_theta_min 3.273
_diffrn_source 'microfocus sealed X-ray tube'
_diffrn_source_type 'Incoatec I\mS 3.0'
_exptl_absorpt_coefficient_mu 1.564
_exptl_absorpt_correction_T_max 0.7536
_exptl_absorpt_correction_T_min 0.6341
_exptl_absorpt_correction_type multi-scan
_exptl_absorpt_process_details 'SADABS-2016/2 (Krause et al., 2015) was used for absorption correction.'
_exptl_crystal_colour 'clear colourless'
_exptl_crystal_colour_lustre clear
_exptl_crystal_colour_primary colourless
_exptl_crystal_density_diffrn 1.291
_exptl_crystal_density_method 'not measured'
_exptl_crystal_description plate
_exptl_crystal_F_000 584
_exptl_crystal_recrystallization_method 'Re-crystallisation from solvent: MeOH'
_exptl_crystal_size_max 0.126
_exptl_crystal_size_mid 0.116
_exptl_crystal_size_min 0.046
_refine_diff_density_max 0.199
_refine_diff_density_min -0.236
_refine_diff_density_rms 0.044
_refine_ls_abs_structure_details
;
 Flack x determined using 1910 quotients [(I+)-(I-)]/[(I+)+(I-)]
 (Parsons, Flack and Wagner, Acta Cryst. B69 (2013) 249-259).
;
_refine_ls_abs_structure_Flack 0.056(8)
_refine_ls_extinction_method none
_refine_ls_goodness_of_fit_ref 1.050
_refine_ls_hydrogen_treatment mixed
_refine_ls_matrix_type full
_refine_ls_number_parameters 367
_refine_ls_number_reflns 5386
_refine_ls_number_restraints 1
_refine_ls_restrained_S_all 1.050
_refine_ls_R_factor_all 0.0465
_refine_ls_R_factor_gt 0.0380
_refine_ls_shift/su_max 0.000
_refine_ls_shift/su_mean 0.000
_refine_ls_structure_factor_coef Fsqd
_refine_ls_weighting_details 'w=1/[\s^2^(Fo^2^)+(0.0269P)^2^+0.6982P] where P=(Fo^2^+2Fc^2^)/3'
_refine_ls_weighting_scheme calc
_refine_ls_wR_factor_gt 0.0798
_refine_ls_wR_factor_ref 0.0835
_reflns_Friedel_coverage 0.817
_reflns_Friedel_fraction_full 0.941
_reflns_Friedel_fraction_max 0.922
_reflns_number_gt 4855
_reflns_number_total 5386
_reflns_threshold_expression 'I > 2\s(I)'
_cod_data_source_file d3cc06212k2.cif
_cod_data_source_block 21kaw43_a
_cod_depositor_comments
;
The following automatic conversions were performed:

data item '_diffrn_radiation_probe' value 'X-ray' was changed to
'x-ray' in accordance with the
/home/data/users/saulius/crontab/automatic-downloads/rss-feeds/RSC/lib/dictionaries/cif_core.dic
dictionary named 'cif_core.dic' version 2.4.2 last updated on
2011-04-26.

Automatic conversion script
Id: cif_fix_values 8170 2020-07-09 18:12:32Z antanas 

 Adding full bibliography for 7132699--7132715.cif.
;
_cod_database_code 7132704
_shelx_shelxl_version_number 2019/1
_shelx_space_group_comment
;
The symmetry employed for this shelxl refinement is uniquely defined
by the following loop, which should always be used as a source of
symmetry information in preference to the above space-group names.
They are only intended as comments.
;
_shelx_estimated_absorpt_t_max 0.932
_shelx_estimated_absorpt_t_min 0.827
_olex2_refinement_description
;
1. Fixed Uiso
 At 1.2 times of:
  All C(H) groups, All C(H,H) groups, All N(H) groups
 At 1.5 times of:
  All C(H,H,H) groups, All O(H) groups
2.a Ternary CH refined with riding coordinates:
 C9A(H9A), C9B(H9B), C11B(H11B)
2.b Secondary CH2 refined with riding coordinates:
 C10A(H10C,H10D), C10B(H10A,H10B)
2.c Aromatic/amide H refined with riding coordinates:
 C3A(H3A), C4A(H4A), C6A(H6A), C7A(H7A), C12A(H12D), C13A(H13D), C14A(H14D),
 C15A(H15A), C16A(H16A), C3B(H3B), C4B(H4B), C6B(H6B), C7B(H7B)
2.d Idealised Me refined as rotating group:
 C12B(H12A,H12B,H12C), C13B(H13A,H13B,H13C), C14B(H14A,H14B,H14C)
;
_olex2_submission_special_instructions 'No special instructions were received'

loop_
_space_group_symop_operation_xyz
'x, y, z'
'-x, y+1/2, -z'

loop_
_atom_site_label
_atom_site_type_symbol
_atom_site_fract_x
_atom_site_fract_y
_atom_site_fract_z
_atom_site_U_iso_or_equiv
_atom_site_adp_type
_atom_site_occupancy
_atom_site_site_symmetry_order
_atom_site_calc_flag
_atom_site_refinement_flags_posn
_atom_site_refinement_flags_adp
_atom_site_refinement_flags_occupancy
_atom_site_disorder_assembly
_atom_site_disorder_group
Cl1A Cl 0.86878(8) 1.07174(9) 0.68191(6) 0.0312(2) Uani 1 1 d . . . . .
O1A O 0.5171(2) 0.7618(2) 0.92068(14) 0.0219(5) Uani 1 1 d . . . . .
O2A O 0.3498(2) 0.4332(3) 0.93772(16) 0.0253(5) Uani 1 1 d . . . . .
H2A H 0.397(4) 0.376(5) 0.984(3) 0.038 Uiso 1 1 d . U . . .
O3A O 0.5318(2) 0.4418(2) 0.89708(14) 0.0211(5) Uani 1 1 d . . . . .
N1A N 0.4251(3) 0.6599(3) 0.77215(18) 0.0174(5) Uani 1 1 d . . . . .
H1A H 0.437(3) 0.635(4) 0.719(3) 0.021 Uiso 1 1 d . U . . .
C1A C 0.5119(3) 0.7477(3) 0.8344(2) 0.0178(6) Uani 1 1 d . . . . .
C2A C 0.6000(3) 0.8252(3) 0.7938(2) 0.0178(6) Uani 1 1 d . . . . .
C3A C 0.7228(3) 0.8733(3) 0.8596(2) 0.0213(7) Uani 1 1 d . . . . .
H3A H 0.749085 0.854774 0.928331 0.026 Uiso 1 1 calc R U . . .
C4A C 0.8067(3) 0.9476(4) 0.8257(2) 0.0240(7) Uani 1 1 d . . . . .
H4A H 0.890215 0.980116 0.870675 0.029 Uiso 1 1 calc R U . . .
C5A C 0.7670(3) 0.9739(3) 0.7249(2) 0.0233(7) Uani 1 1 d . . . . .
C6A C 0.6468(3) 0.9258(3) 0.6580(2) 0.0216(7) Uani 1 1 d . . . . .
H6A H 0.621872 0.943249 0.589191 0.026 Uiso 1 1 calc R U . . .
C7A C 0.5626(3) 0.8512(3) 0.6927(2) 0.0200(7) Uani 1 1 d . . . . .
H7A H 0.479543 0.818137 0.647395 0.024 Uiso 1 1 calc R U . . .
C8A C 0.4184(3) 0.4774(3) 0.8846(2) 0.0186(6) Uani 1 1 d . . . . .
C9A C 0.3371(3) 0.5781(3) 0.80448(19) 0.0175(6) Uani 1 1 d . . . . .
H9A H 0.286987 0.640101 0.833264 0.021 Uiso 1 1 calc R U . . .
C10A C 0.2353(3) 0.5032(3) 0.7146(2) 0.0203(7) Uani 1 1 d . . . . .
H10C H 0.283871 0.452490 0.679283 0.024 Uiso 1 1 calc R U . . .
H10D H 0.184796 0.436178 0.738139 0.024 Uiso 1 1 calc R U . . .
C11A C 0.1386(3) 0.6023(3) 0.6438(2) 0.0201(6) Uani 1 1 d . . . . .
C12A C 0.1659(3) 0.6659(3) 0.5674(2) 0.0244(7) Uani 1 1 d . . . . .
H12D H 0.245251 0.643597 0.556447 0.029 Uiso 1 1 calc R U . . .
C13A C 0.0775(3) 0.7619(4) 0.5071(2) 0.0294(8) Uani 1 1 d . . . . .
H13D H 0.097496 0.805380 0.455809 0.035 Uiso 1 1 calc R U . . .
C14A C -0.0390(3) 0.7942(3) 0.5214(2) 0.0291(8) Uani 1 1 d . . . . .
H14D H -0.098426 0.860378 0.480317 0.035 Uiso 1 1 calc R U . . .
C15A C -0.0692(3) 0.7300(4) 0.5958(3) 0.0303(7) Uani 1 1 d . . . . .
H15A H -0.149880 0.750736 0.605325 0.036 Uiso 1 1 calc R U . . .
C16A C 0.0195(3) 0.6353(3) 0.6559(2) 0.0255(7) Uani 1 1 d . . . . .
H16A H -0.001376 0.591623 0.706827 0.031 Uiso 1 1 calc R U . . .
O1B O 0.4895(2) 0.2209(2) 0.58335(15) 0.0235(5) Uani 1 1 d . . . . .
O2B O 0.6361(2) 0.5341(3) 0.54114(16) 0.0259(5) Uani 1 1 d . . . . .
H2B H 0.591(4) 0.592(5) 0.501(3) 0.039 Uiso 1 1 d . U . . .
O3B O 0.4700(2) 0.5476(2) 0.59880(14) 0.0222(5) Uani 1 1 d . . . . .
N1B N 0.5859(3) 0.3316(3) 0.72761(19) 0.0195(6) Uani 1 1 d . . . . .
H1B H 0.580(4) 0.353(4) 0.781(3) 0.023 Uiso 1 1 d . U . . .
C1B C 0.4998(3) 0.2386(3) 0.6711(2) 0.0202(7) Uani 1 1 d . . . . .
C2B C 0.4202(3) 0.1599(3) 0.7181(2) 0.0193(6) Uani 1 1 d . . . . .
C3B C 0.3002(3) 0.0986(4) 0.6588(2) 0.0238(7) Uani 1 1 d . . . . .
H3B H 0.270085 0.107065 0.588818 0.029 Uiso 1 1 calc R U . . .
C4B C 0.2247(3) 0.0256(4) 0.7012(2) 0.0254(7) Uani 1 1 d . . . . .
H4B H 0.143340 -0.015714 0.659931 0.030 Uiso 1 1 calc R U . . .
C5B C 0.2665(3) 0.0120(3) 0.8035(2) 0.0232(7) Uani 1 1 d . . . . .
C6B C 0.3864(3) 0.0741(3) 0.8625(2) 0.0226(6) Uani 1 1 d . . . . .
H6B H 0.415538 0.067117 0.932480 0.027 Uiso 1 1 calc R U . . .
C7B C 0.4632(3) 0.1452(3) 0.8209(2) 0.0215(7) Uani 1 1 d . . . . .
H7B H 0.545723 0.184433 0.862273 0.026 Uiso 1 1 calc R U . . .
C8B C 0.5779(3) 0.5038(3) 0.6042(2) 0.0190(6) Uani 1 1 d . . . . .
C9B C 0.6667(3) 0.4142(3) 0.6879(2) 0.0197(6) Uani 1 1 d . . . . .
H9B H 0.719961 0.352476 0.661678 0.024 Uiso 1 1 calc R U . . .
C10B C 0.7633(3) 0.5062(3) 0.7690(2) 0.0211(7) Uani 1 1 d . . . . .
H10A H 0.784745 0.586881 0.736572 0.025 Uiso 1 1 calc R U . . .
H10B H 0.715785 0.539591 0.811460 0.025 Uiso 1 1 calc R U . . .
C11B C 0.8948(3) 0.4410(4) 0.8358(2) 0.0259(7) Uani 1 1 d . . . . .
H11B H 0.942597 0.406893 0.793010 0.031 Uiso 1 1 calc R U . . .
C12B C 0.8747(4) 0.3211(4) 0.8959(3) 0.0350(8) Uani 1 1 d . . . . .
H12A H 0.961946 0.287639 0.940551 0.053 Uiso 1 1 calc R U . . .
H12B H 0.827116 0.247630 0.850868 0.053 Uiso 1 1 calc R U . . .
H12C H 0.822157 0.350981 0.934768 0.053 Uiso 1 1 calc R U . . .
C13B C 0.9817(3) 0.5503(4) 0.9051(2) 0.0321(8) Uani 1 1 d . . . . .
H13A H 0.941630 0.577331 0.952944 0.048 Uiso 1 1 calc R U . . .
H13B H 0.987625 0.630099 0.866179 0.048 Uiso 1 1 calc R U . . .
H13C H 1.071462 0.513622 0.940444 0.048 Uiso 1 1 calc R U . . .
C14B C 0.1853(4) -0.0685(4) 0.8514(2) 0.0309(8) Uani 1 1 d . . . . .
H14A H 0.139047 -0.004994 0.880086 0.046 Uiso 1 1 calc R U . . .
H14B H 0.245256 -0.126952 0.903773 0.046 Uiso 1 1 calc R U . . .
H14C H 0.119436 -0.125193 0.801339 0.046 Uiso 1 1 calc R U . . .

loop_
_atom_site_aniso_label
_atom_site_aniso_U_11
_atom_site_aniso_U_22
_atom_site_aniso_U_33
_atom_site_aniso_U_23
_atom_site_aniso_U_13
_atom_site_aniso_U_12
Cl1A 0.0367(4) 0.0319(4) 0.0310(4) 0.0050(4) 0.0195(3) -0.0024(4)
O1A 0.0303(12) 0.0218(12) 0.0147(10) -0.0024(8) 0.0097(9) -0.0025(9)
O2A 0.0261(12) 0.0311(13) 0.0206(11) 0.0120(10) 0.0112(10) 0.0048(10)
O3A 0.0266(12) 0.0217(12) 0.0152(10) -0.0009(9) 0.0077(9) 0.0030(10)
N1A 0.0253(14) 0.0171(13) 0.0117(12) -0.0007(10) 0.0088(10) -0.0018(10)
C1A 0.0222(16) 0.0148(16) 0.0148(14) 0.0015(11) 0.0049(12) 0.0044(12)
C2A 0.0242(17) 0.0125(15) 0.0169(15) -0.0012(11) 0.0081(13) 0.0009(12)
C3A 0.0291(18) 0.0199(16) 0.0169(15) -0.0015(12) 0.0109(13) -0.0008(13)
C4A 0.0264(17) 0.0243(17) 0.0228(16) -0.0035(13) 0.0106(14) -0.0022(13)
C5A 0.0277(18) 0.0208(17) 0.0250(16) 0.0014(12) 0.0141(14) 0.0033(13)
C6A 0.0309(18) 0.0196(16) 0.0161(15) 0.0046(12) 0.0109(13) 0.0047(13)
C7A 0.0232(17) 0.0170(16) 0.0184(15) -0.0009(11) 0.0060(13) 0.0017(12)
C8A 0.0229(17) 0.0188(16) 0.0132(14) -0.0023(11) 0.0057(12) -0.0021(12)
C9A 0.0201(15) 0.0191(15) 0.0130(13) -0.0004(12) 0.0057(11) -0.0006(13)
C10A 0.0224(17) 0.0189(16) 0.0186(15) 0.0011(12) 0.0063(13) -0.0021(12)
C11A 0.0225(16) 0.0202(17) 0.0155(14) -0.0031(11) 0.0044(12) -0.0016(12)
C12A 0.0260(17) 0.0280(18) 0.0177(15) -0.0013(13) 0.0064(13) 0.0040(13)
C13A 0.039(2) 0.0294(19) 0.0175(15) 0.0025(13) 0.0084(14) 0.0029(15)
C14A 0.0314(19) 0.0237(18) 0.0244(17) 0.0004(13) 0.0010(14) 0.0055(14)
C15A 0.0239(17) 0.032(2) 0.0309(18) -0.0019(14) 0.0058(14) 0.0054(14)
C16A 0.0248(17) 0.0293(18) 0.0221(16) -0.0008(13) 0.0085(14) -0.0029(13)
O1B 0.0338(13) 0.0218(12) 0.0153(10) -0.0031(8) 0.0095(9) 0.0003(9)
O2B 0.0273(13) 0.0337(14) 0.0186(11) 0.0094(9) 0.0107(10) 0.0037(10)
O3B 0.0245(12) 0.0255(13) 0.0175(10) 0.0006(9) 0.0087(9) 0.0032(9)
N1B 0.0294(15) 0.0186(14) 0.0121(13) -0.0008(10) 0.0096(12) -0.0014(11)
C1B 0.0275(17) 0.0182(16) 0.0151(15) 0.0003(11) 0.0079(13) 0.0041(13)
C2B 0.0251(17) 0.0157(16) 0.0171(15) -0.0024(11) 0.0078(13) 0.0012(12)
C3B 0.0254(16) 0.0310(19) 0.0152(14) -0.0033(12) 0.0076(13) 0.0015(13)
C4B 0.0210(17) 0.0307(18) 0.0223(16) -0.0053(13) 0.0056(13) -0.0022(13)
C5B 0.0283(18) 0.0196(16) 0.0239(16) 0.0000(12) 0.0121(14) 0.0004(13)
C6B 0.0316(16) 0.0193(15) 0.0159(14) 0.0017(12) 0.0075(12) 0.0020(14)
C7B 0.0288(18) 0.0154(16) 0.0186(15) 0.0023(12) 0.0070(13) -0.0006(13)
C8B 0.0270(18) 0.0176(16) 0.0134(14) -0.0034(11) 0.0086(13) -0.0025(12)
C9B 0.0260(16) 0.0196(16) 0.0153(14) 0.0013(11) 0.0095(13) 0.0012(13)
C10B 0.0238(17) 0.0222(16) 0.0168(15) 0.0010(12) 0.0070(13) 0.0018(12)
C11B 0.0284(17) 0.0270(18) 0.0192(15) -0.0001(13) 0.0053(13) 0.0033(14)
C12B 0.044(2) 0.0272(19) 0.0271(18) 0.0079(14) 0.0055(16) 0.0059(16)
C13B 0.0310(18) 0.037(2) 0.0214(16) -0.0004(14) 0.0014(14) -0.0027(16)
C14B 0.0352(19) 0.035(2) 0.0253(17) 0.0040(15) 0.0138(15) -0.0014(16)

loop_
_atom_type_symbol
_atom_type_description
_atom_type_scat_dispersion_real
_atom_type_scat_dispersion_imag
_atom_type_scat_source
C C 0.0181 0.0091 'International Tables Vol C Tables 4.2.6.8 and 6.1.1.4'
H H 0.0000 0.0000 'International Tables Vol C Tables 4.2.6.8 and 6.1.1.4'
Cl Cl 0.3639 0.7018 'International Tables Vol C Tables 4.2.6.8 and 6.1.1.4'
N N 0.0311 0.0180 'International Tables Vol C Tables 4.2.6.8 and 6.1.1.4'
O O 0.0492 0.0322 'International Tables Vol C Tables 4.2.6.8 and 6.1.1.4'

loop_
_geom_angle_atom_site_label_1
_geom_angle_atom_site_label_2
_geom_angle_atom_site_label_3
_geom_angle
_geom_angle_site_symmetry_1
_geom_angle_site_symmetry_3
_geom_angle_publ_flag
C8A O2A H2A 112(3) . . ?
C1A N1A H1A 119(2) . . ?
C1A N1A C9A 120.8(2) . . ?
C9A N1A H1A 118(2) . . ?
O1A C1A N1A 120.7(3) . . ?
O1A C1A C2A 122.9(3) . . ?
N1A C1A C2A 116.4(2) . . ?
C3A C2A C1A 118.7(3) . . ?
C3A C2A C7A 119.4(3) . . ?
C7A C2A C1A 121.9(3) . . ?
C2A C3A H3A 119.6 . . ?
C4A C3A C2A 120.7(3) . . ?
C4A C3A H3A 119.6 . . ?
C3A C4A H4A 120.5 . . ?
C3A C4A C5A 119.0(3) . . ?
C5A C4A H4A 120.5 . . ?
C4A C5A Cl1A 119.5(3) . . ?
C6A C5A Cl1A 119.1(2) . . ?
C6A C5A C4A 121.4(3) . . ?
C5A C6A H6A 120.4 . . ?
C5A C6A C7A 119.2(3) . . ?
C7A C6A H6A 120.4 . . ?
C2A C7A H7A 119.9 . . ?
C6A C7A C2A 120.1(3) . . ?
C6A C7A H7A 119.9 . . ?
O2A C8A C9A 111.7(3) . . ?
O3A C8A O2A 124.4(3) . . ?
O3A C8A C9A 124.0(3) . . ?
N1A C9A C8A 110.2(2) . . ?
N1A C9A H9A 108.6 . . ?
N1A C9A C10A 109.5(2) . . ?
C8A C9A H9A 108.6 . . ?
C8A C9A C10A 111.4(3) . . ?
C10A C9A H9A 108.6 . . ?
C9A C10A H10C 109.4 . . ?
C9A C10A H10D 109.4 . . ?
H10C C10A H10D 108.0 . . ?
C11A C10A C9A 111.4(3) . . ?
C11A C10A H10C 109.4 . . ?
C11A C10A H10D 109.4 . . ?
C12A C11A C10A 122.1(3) . . ?
C16A C11A C10A 119.8(3) . . ?
C16A C11A C12A 118.1(3) . . ?
C11A C12A H12D 119.8 . . ?
C13A C12A C11A 120.4(3) . . ?
C13A C12A H12D 119.8 . . ?
C12A C13A H13D 119.7 . . ?
C14A C13A C12A 120.5(3) . . ?
C14A C13A H13D 119.7 . . ?
C13A C14A H14D 120.0 . . ?
C13A C14A C15A 119.9(3) . . ?
C15A C14A H14D 120.0 . . ?
C14A C15A H15A 120.3 . . ?
C16A C15A C14A 119.3(3) . . ?
C16A C15A H15A 120.3 . . ?
C11A C16A H16A 119.1 . . ?
C15A C16A C11A 121.8(3) . . ?
C15A C16A H16A 119.1 . . ?
C8B O2B H2B 110(3) . . ?
C1B N1B H1B 118(3) . . ?
C1B N1B C9B 120.9(3) . . ?
C9B N1B H1B 120(3) . . ?
O1B C1B N1B 119.9(3) . . ?
O1B C1B C2B 123.0(3) . . ?
N1B C1B C2B 117.0(3) . . ?
C3B C2B C1B 119.8(3) . . ?
C3B C2B C7B 118.8(3) . . ?
C7B C2B C1B 121.4(3) . . ?
C2B C3B H3B 119.7 . . ?
C4B C3B C2B 120.5(3) . . ?
C4B C3B H3B 119.7 . . ?
C3B C4B H4B 119.6 . . ?
C3B C4B C5B 120.9(3) . . ?
C5B C4B H4B 119.6 . . ?
C4B C5B C6B 118.3(3) . . ?
C4B C5B C14B 121.6(3) . . ?
C6B C5B C14B 120.0(3) . . ?
C5B C6B H6B 119.4 . . ?
C7B C6B C5B 121.2(3) . . ?
C7B C6B H6B 119.4 . . ?
C2B C7B H7B 119.9 . . ?
C6B C7B C2B 120.2(3) . . ?
C6B C7B H7B 119.9 . . ?
O2B C8B C9B 111.5(3) . . ?
O3B C8B O2B 124.3(3) . . ?
O3B C8B C9B 124.1(3) . . ?
N1B C9B C8B 110.4(3) . . ?
N1B C9B H9B 109.0 . . ?
N1B C9B C10B 110.8(2) . . ?
C8B C9B H9B 109.0 . . ?
C8B C9B C10B 108.8(3) . . ?
C10B C9B H9B 109.0 . . ?
C9B C10B H10A 108.2 . . ?
C9B C10B H10B 108.2 . . ?
H10A C10B H10B 107.3 . . ?
C11B C10B C9B 116.5(3) . . ?
C11B C10B H10A 108.2 . . ?
C11B C10B H10B 108.2 . . ?
C10B C11B H11B 108.2 . . ?
C10B C11B C13B 108.8(3) . . ?
C12B C11B C10B 113.1(3) . . ?
C12B C11B H11B 108.2 . . ?
C12B C11B C13B 110.1(3) . . ?
C13B C11B H11B 108.2 . . ?
C11B C12B H12A 109.5 . . ?
C11B C12B H12B 109.5 . . ?
C11B C12B H12C 109.5 . . ?
H12A C12B H12B 109.5 . . ?
H12A C12B H12C 109.5 . . ?
H12B C12B H12C 109.5 . . ?
C11B C13B H13A 109.5 . . ?
C11B C13B H13B 109.5 . . ?
C11B C13B H13C 109.5 . . ?
H13A C13B H13B 109.5 . . ?
H13A C13B H13C 109.5 . . ?
H13B C13B H13C 109.5 . . ?
C5B C14B H14A 109.5 . . ?
C5B C14B H14B 109.5 . . ?
C5B C14B H14C 109.5 . . ?
H14A C14B H14B 109.5 . . ?
H14A C14B H14C 109.5 . . ?
H14B C14B H14C 109.5 . . ?

loop_
_geom_bond_atom_site_label_1
_geom_bond_atom_site_label_2
_geom_bond_distance
_geom_bond_site_symmetry_2
_geom_bond_publ_flag
Cl1A C5A 1.736(3) . ?
O1A C1A 1.242(3) . ?
O2A H2A 0.88(4) . ?
O2A C8A 1.322(4) . ?
O3A C8A 1.217(4) . ?
N1A H1A 0.86(3) . ?
N1A C1A 1.344(4) . ?
N1A C9A 1.444(4) . ?
C1A C2A 1.495(4) . ?
C2A C3A 1.396(4) . ?
C2A C7A 1.396(4) . ?
C3A H3A 0.9500 . ?
C3A C4A 1.383(4) . ?
C4A H4A 0.9500 . ?
C4A C5A 1.389(4) . ?
C5A C6A 1.383(5) . ?
C6A H6A 0.9500 . ?
C6A C7A 1.394(4) . ?
C7A H7A 0.9500 . ?
C8A C9A 1.530(4) . ?
C9A H9A 1.0000 . ?
C9A C10A 1.545(4) . ?
C10A H10C 0.9900 . ?
C10A H10D 0.9900 . ?
C10A C11A 1.515(4) . ?
C11A C12A 1.396(4) . ?
C11A C16A 1.394(4) . ?
C12A H12D 0.9500 . ?
C12A C13A 1.393(5) . ?
C13A H13D 0.9500 . ?
C13A C14A 1.380(5) . ?
C14A H14D 0.9500 . ?
C14A C15A 1.389(5) . ?
C15A H15A 0.9500 . ?
C15A C16A 1.386(5) . ?
C16A H16A 0.9500 . ?
O1B C1B 1.251(3) . ?
O2B H2B 0.83(5) . ?
O2B C8B 1.320(4) . ?
O3B C8B 1.213(4) . ?
N1B H1B 0.83(4) . ?
N1B C1B 1.342(4) . ?
N1B C9B 1.454(4) . ?
C1B C2B 1.492(4) . ?
C2B C3B 1.395(4) . ?
C2B C7B 1.398(4) . ?
C3B H3B 0.9500 . ?
C3B C4B 1.386(4) . ?
C4B H4B 0.9500 . ?
C4B C5B 1.390(4) . ?
C5B C6B 1.398(4) . ?
C5B C14B 1.522(4) . ?
C6B H6B 0.9500 . ?
C6B C7B 1.379(4) . ?
C7B H7B 0.9500 . ?
C8B C9B 1.518(4) . ?
C9B H9B 1.0000 . ?
C9B C10B 1.542(4) . ?
C10B H10A 0.9900 . ?
C10B H10B 0.9900 . ?
C10B C11B 1.529(4) . ?
C11B H11B 1.0000 . ?
C11B C12B 1.525(5) . ?
C11B C13B 1.529(5) . ?
C12B H12A 0.9800 . ?
C12B H12B 0.9800 . ?
C12B H12C 0.9800 . ?
C13B H13A 0.9800 . ?
C13B H13B 0.9800 . ?
C13B H13C 0.9800 . ?
C14B H14A 0.9800 . ?
C14B H14B 0.9800 . ?
C14B H14C 0.9800 . ?

loop_
_geom_hbond_atom_site_label_D
_geom_hbond_atom_site_label_H
_geom_hbond_atom_site_label_A
_geom_hbond_distance_DH
_geom_hbond_distance_HA
_geom_hbond_distance_DA
_geom_hbond_angle_DHA
_geom_hbond_site_symmetry_A
_geom_hbond_publ_flag
O2A H2A O1A 0.88(4) 1.75(4) 2.632(3) 177(4) 2_647 yes
N1A H1A O3B 0.86(3) 2.09(4) 2.947(3) 172(3) . yes
O2B H2B O1B 0.83(5) 1.75(5) 2.577(3) 175(4) 2_656 yes
N1B H1B O3A 0.83(4) 2.12(4) 2.936(3) 166(4) . yes

loop_
_geom_torsion_atom_site_label_1
_geom_torsion_atom_site_label_2
_geom_torsion_atom_site_label_3
_geom_torsion_atom_site_label_4
_geom_torsion
_geom_torsion_site_symmetry_1
_geom_torsion_site_symmetry_2
_geom_torsion_site_symmetry_3
_geom_torsion_site_symmetry_4
_geom_torsion_publ_flag
Cl1A C5A C6A C7A -177.7(2) . . . . ?
O1A C1A C2A C3A 25.2(5) . . . . ?
O1A C1A C2A C7A -154.4(3) . . . . ?
O2A C8A C9A N1A 159.7(2) . . . . ?
O2A C8A C9A C10A -78.6(3) . . . . ?
O3A C8A C9A N1A -20.9(4) . . . . ?
O3A C8A C9A C10A 100.8(3) . . . . ?
N1A C1A C2A C3A -154.7(3) . . . . ?
N1A C1A C2A C7A 25.7(4) . . . . ?
N1A C9A C10A C11A -68.0(3) . . . . ?
C1A N1A C9A C8A -65.3(4) . . . . ?
C1A N1A C9A C10A 171.9(3) . . . . ?
C1A C2A C3A C4A -178.9(3) . . . . ?
C1A C2A C7A C6A 179.0(3) . . . . ?
C2A C3A C4A C5A 0.0(5) . . . . ?
C3A C2A C7A C6A -0.6(5) . . . . ?
C3A C4A C5A Cl1A 177.9(3) . . . . ?
C3A C4A C5A C6A -1.0(5) . . . . ?
C4A C5A C6A C7A 1.2(5) . . . . ?
C5A C6A C7A C2A -0.4(5) . . . . ?
C7A C2A C3A C4A 0.8(5) . . . . ?
C8A C9A C10A C11A 169.9(2) . . . . ?
C9A N1A C1A O1A -1.1(4) . . . . ?
C9A N1A C1A C2A 178.9(3) . . . . ?
C9A C10A C11A C12A 88.2(3) . . . . ?
C9A C10A C11A C16A -90.0(3) . . . . ?
C10A C11A C12A C13A -176.6(3) . . . . ?
C10A C11A C16A C15A 177.1(3) . . . . ?
C11A C12A C13A C14A -0.7(5) . . . . ?
C12A C11A C16A C15A -1.2(5) . . . . ?
C12A C13A C14A C15A -0.6(5) . . . . ?
C13A C14A C15A C16A 1.0(5) . . . . ?
C14A C15A C16A C11A -0.1(5) . . . . ?
C16A C11A C12A C13A 1.6(5) . . . . ?
O1B C1B C2B C3B -22.4(5) . . . . ?
O1B C1B C2B C7B 157.3(3) . . . . ?
O2B C8B C9B N1B -153.3(3) . . . . ?
O2B C8B C9B C10B 85.0(3) . . . . ?
O3B C8B C9B N1B 30.2(4) . . . . ?
O3B C8B C9B C10B -91.6(4) . . . . ?
N1B C1B C2B C3B 157.9(3) . . . . ?
N1B C1B C2B C7B -22.4(4) . . . . ?
N1B C9B C10B C11B 83.5(3) . . . . ?
C1B N1B C9B C8B 63.0(4) . . . . ?
C1B N1B C9B C10B -176.5(3) . . . . ?
C1B C2B C3B C4B -179.7(3) . . . . ?
C1B C2B C7B C6B 178.8(3) . . . . ?
C2B C3B C4B C5B 0.1(5) . . . . ?
C3B C2B C7B C6B -1.5(5) . . . . ?
C3B C4B C5B C6B 0.1(5) . . . . ?
C3B C4B C5B C14B -179.7(3) . . . . ?
C4B C5B C6B C7B -1.1(5) . . . . ?
C5B C6B C7B C2B 1.8(5) . . . . ?
C7B C2B C3B C4B 0.5(5) . . . . ?
C8B C9B C10B C11B -155.0(3) . . . . ?
C9B N1B C1B O1B 1.0(4) . . . . ?
C9B N1B C1B C2B -179.3(3) . . . . ?
C9B C10B C11B C12B -62.1(4) . . . . ?
C9B C10B C11B C13B 175.1(3) . . . . ?
C14B C5B C6B C7B 178.7(3) . . . . ?
